data_7716523
loop_
_publ_author_name
'Kirk, Ryan M.'
'Hill, Anthony F.'

_publ_section_title
;
 Electrophilic As-functionalisation of &#x3c3;-arsolido complexes.
;
_journal_issue 28
_journal_name_full 'Dalton transactions (Cambridge, England : 2003)'
_journal_page_first 11959
_journal_page_last 11969
_journal_paper_doi 10.1039/d4dt01371a
_journal_volume 53
_journal_year 2024
_chemical_formula_moiety 'C8 H5 I Mo O3'
_chemical_formula_sum 'C8 H5 I Mo O3'
_chemical_formula_weight 371.96
_space_group_crystal_system monoclinic
_space_group_IT_number 14
_space_group_name_Hall '-P 2yn'
_space_group_name_H-M_alt 'P 1 21/n 1'
_atom_sites_solution_hydrogens geom
_atom_sites_solution_primary dual
_audit_creation_date 2022-01-29
_audit_creation_method
;
Olex2 1.3
(compiled 2020.11.12 svn.r5f609507 for OlexSys, GUI svn.r6408)
;
_audit_update_record
;
2022-01-29 deposited with the CCDC.	2024-06-27 downloaded from the CCDC.
;
_cell_angle_alpha 90
_cell_angle_beta 90.736(2)
_cell_angle_gamma 90
_cell_formula_units_Z 4
_cell_length_a 10.4658(3)
_cell_length_b 7.8509(2)
_cell_length_c 12.0747(3)
_cell_measurement_reflns_used 2189
_cell_measurement_temperature 150.00(10)
_cell_measurement_theta_max 73.1050
_cell_measurement_theta_min 5.5530
_cell_volume 992.05(5)
_computing_cell_refinement 'CrysAlisPro 1.171.40.79a (Rigaku OD, 2020)'
_computing_data_collection 'CrysAlisPro 1.171.40.79a (Rigaku OD, 2020)'
_computing_data_reduction 'CrysAlisPro 1.171.40.79a (Rigaku OD, 2020)'
_computing_molecular_graphics 'Olex2 1.3 (Dolomanov et al., 2009)'
_computing_publication_material 'Olex2 1.3 (Dolomanov et al., 2009)'
_computing_structure_refinement 'SHELXL 2018/3 (Sheldrick, 2015)'
_computing_structure_solution 'SHELXT 2018/2 (Sheldrick, 2018)'
_diffrn_ambient_environment N~2~
_diffrn_ambient_temperature 150.00(10)
_diffrn_detector 'CCD plate'
_diffrn_detector_area_resol_mean 8.1297
_diffrn_detector_type EosS2
_diffrn_measured_fraction_theta_full 0.993
_diffrn_measured_fraction_theta_max 0.974
_diffrn_measurement_details
;
List of Runs (angles in degrees, time in seconds):

  # Type    Start    End  Width  t~exp~   \w     \q     \k     \f   Frames
#--------------------------------------------------------------------------
  1  \w    -97.00 -22.00   1.00    1.00    --  -36.18 -57.00  60.00   75
  2  \w    -12.00  33.00   1.00    1.00    --  -36.18  38.00-120.00   45
  3  \w     19.00  81.00   1.00    1.00    --   36.18  57.00   0.00   62
  4  \w     27.00  90.00   1.00    1.00    --   36.18-125.00 -90.00   63
  5  \w    141.00 174.00   1.00    1.00    --  109.99 111.00 -30.00   33
  6  \w    103.00 162.00   1.00    1.00    --  109.99  77.00 -90.00   59
  7  \w    104.00 170.00   1.00    1.00    --  109.99  77.00 -60.00   66
  8  \w     92.00 131.00   1.00    1.00    --  109.99 -30.00 150.00   39
  9  \w     41.00  85.00   1.00    1.00    --  109.99 -95.00 150.00   44
 10  \w    106.00 137.00   1.00    1.00    --  109.99 111.00 -30.00   31
 11  \w    111.00 168.00   1.00    1.00    --  109.99  77.00-180.00   57
 12  \w     40.00  84.00   1.00    1.00    --  109.99 -30.00 150.00   44
 13  \w     48.00 101.00   1.00    1.00    --  109.99 -95.00  60.00   53
 14  \w     96.00 177.00   1.00    1.00    --  109.99  61.00-120.00   81
;
_diffrn_measurement_device 'four-circle diffractometer'
_diffrn_measurement_device_type 'SuperNova, Dual, Cu at home/near, EosS2'
_diffrn_measurement_method '\w scans'
_diffrn_orient_matrix_type 'CrysAlisPro convention (1999,Acta A55,543-557)'
_diffrn_orient_matrix_UB_11 0.0885041000
_diffrn_orient_matrix_UB_12 0.1116526000
_diffrn_orient_matrix_UB_13 0.0725172000
_diffrn_orient_matrix_UB_21 0.1008368000
_diffrn_orient_matrix_UB_22 -0.1428387000
_diffrn_orient_matrix_UB_23 0.0014631000
_diffrn_orient_matrix_UB_31 0.0604838000
_diffrn_orient_matrix_UB_32 0.0749780000
_diffrn_orient_matrix_UB_33 -0.1050453000
_diffrn_radiation_monochromator mirror
_diffrn_radiation_probe x-ray
_diffrn_radiation_type 'Cu K\a'
_diffrn_radiation_wavelength 1.54184
_diffrn_reflns_av_R_equivalents 0.0343
_diffrn_reflns_av_unetI/netI 0.0457
_diffrn_reflns_Laue_measured_fraction_full 0.993
_diffrn_reflns_Laue_measured_fraction_max 0.974
_diffrn_reflns_limit_h_max 12
_diffrn_reflns_limit_h_min -11
_diffrn_reflns_limit_k_max 8
_diffrn_reflns_limit_k_min -9
_diffrn_reflns_limit_l_max 11
_diffrn_reflns_limit_l_min -14
_diffrn_reflns_number 3425
_diffrn_reflns_point_group_measured_fraction_full 0.993
_diffrn_reflns_point_group_measured_fraction_max 0.974
_diffrn_reflns_theta_full 67.684
_diffrn_reflns_theta_max 73.224
_diffrn_reflns_theta_min 5.559
_diffrn_source 'micro-focus sealed X-ray tube'
_diffrn_source_type 'SuperNova (Cu) X-ray Source'
_exptl_absorpt_coefficient_mu 35.053
_exptl_absorpt_correction_T_max 0.61017
_exptl_absorpt_correction_T_min 0.57918
_exptl_absorpt_correction_type sphere
_exptl_absorpt_process_details
;
CrysAlisPro 1.171.40.79a (Rigaku Oxford Diffraction, 2020)
Spherical absorption correction
 using equivalent radius and absorption coefficient.
Empirical absorption correction using spherical harmonics,
 implemented in SCALE3 ABSPACK scaling algorithm.
;
_exptl_crystal_colour red
_exptl_crystal_colour_primary red
_exptl_crystal_density_diffrn 2.490
_exptl_crystal_description prism
_exptl_crystal_F_000 688
_exptl_crystal_recrystallization_method 'Re-crystallisation from solvent: n-hexane'
_exptl_crystal_size_max 0.2
_exptl_crystal_size_mid 0.138
_exptl_crystal_size_min 0.074
_exptl_crystal_size_rad 0.070
_refine_diff_density_max 2.289
_refine_diff_density_min -2.023
_refine_diff_density_rms 0.286
_refine_ls_extinction_method none
_refine_ls_goodness_of_fit_ref 1.054
_refine_ls_hydrogen_treatment constr
_refine_ls_matrix_type full
_refine_ls_number_parameters 118
_refine_ls_number_reflns 1924
_refine_ls_number_restraints 0
_refine_ls_restrained_S_all 1.054
_refine_ls_R_factor_all 0.0476
_refine_ls_R_factor_gt 0.0464
_refine_ls_shift/su_max 0.001
_refine_ls_shift/su_mean 0.000
_refine_ls_structure_factor_coef Fsqd
_refine_ls_weighting_details 'w=1/[\s^2^(Fo^2^)+(0.0861P)^2^] where P=(Fo^2^+2Fc^2^)/3'
_refine_ls_weighting_scheme calc
_refine_ls_wR_factor_gt 0.1189
_refine_ls_wR_factor_ref 0.1216
_reflns_Friedel_coverage 0.000
_reflns_number_gt 1845
_reflns_number_total 1924
_reflns_threshold_expression 'I > 2\s(I)'
_cod_data_source_file d4dt01371a2.cif
_cod_data_source_block rmk_219_c_red_b2_scale
_cod_depositor_comments 'Adding full bibliography for 7716522--7716529.cif.'
_cod_database_code 7716523
_shelx_shelxl_version_number 2018/3
_chemical_oxdiff_formula MoIC8H5
_shelx_space_group_comment
;
The symmetry employed for this shelxl refinement is uniquely defined
by the following loop, which should always be used as a source of
symmetry information in preference to the above space-group names.
They are only intended as comments.
;
_shelx_estimated_absorpt_t_max 0.181
_shelx_estimated_absorpt_t_min 0.054
_reflns_odcompleteness_completeness 99.32
_reflns_odcompleteness_iscentric 1
_reflns_odcompleteness_theta 66.49
_olex2_refinement_description
;
1. Fixed Uiso
 At 1.2 times of:
  All C(H) groups
2.a Aromatic/amide H refined with riding coordinates:
 C7(H7), C6(H6), C4(H4), C8(H8), C5(H5)
;
_ins_header
;
TITL RMK_219_C_red_b2_scale in P2(1)/n 
REM P2(1)/n (#14 in standard setting)
CELL 1.54184  10.465832   7.850881  12.074665  90.0000  90.7358  90.0000
ZERR    6.00   0.000254   0.000186   0.000295   0.0000   0.0021   0.0000
LATT  1
SYMM -x+1/2, y+1/2,-z+1/2 
SFAC C H Mo I
UNIT 48.00 30.00 6.00 6.00
TREF
HKLF 4
END
;
_olex2_submission_special_instructions 'No special instructions were received'
_oxdiff_exptl_absorpt_empirical_details
;
Empirical correction (ABSPACK) includes:
- Absorption correction using spherical harmonics
- Frame scaling
;
_oxdiff_exptl_absorpt_empirical_full_max 2.385
_oxdiff_exptl_absorpt_empirical_full_min 0.521

loop_
_space_group_symop_operation_xyz
'x, y, z'
'-x+1/2, y+1/2, -z+1/2'
'-x, -y, -z'
'x-1/2, -y-1/2, z-1/2'

loop_
_atom_site_label
_atom_site_type_symbol
_atom_site_fract_x
_atom_site_fract_y
_atom_site_fract_z
_atom_site_U_iso_or_equiv
_atom_site_adp_type
_atom_site_occupancy
_atom_site_site_symmetry_order
_atom_site_calc_flag
_atom_site_refinement_flags_posn
_atom_site_refinement_flags_adp
_atom_site_refinement_flags_occupancy
_atom_site_disorder_assembly
_atom_site_disorder_group
I1 I 0.27314(4) 0.56947(5) 0.88025(3) 0.02668(19) Uani 1 1 d . . . . .
Mo1 Mo 0.48849(4) 0.54226(5) 0.74035(4) 0.01382(18) Uani 1 1 d . . . . .
O2 O 0.5565(4) 0.2481(6) 0.5765(4) 0.0273(9) Uani 1 1 d . . . . .
O1 O 0.2532(5) 0.5440(6) 0.5737(4) 0.0310(11) Uani 1 1 d . . . . .
O3 O 0.5115(5) 0.2165(6) 0.8912(4) 0.0310(10) Uani 1 1 d . . . . .
C3 C 0.4990(5) 0.3330(8) 0.8379(5) 0.0197(11) Uani 1 1 d . . . . .
C2 C 0.5329(5) 0.3563(8) 0.6354(5) 0.0190(11) Uani 1 1 d . . . . .
C1 C 0.3348(6) 0.5395(8) 0.6354(5) 0.0204(12) Uani 1 1 d . . . . .
C7 C 0.6946(5) 0.6368(8) 0.7524(6) 0.0274(14) Uani 1 1 d . . . . .
H7 H 0.761615 0.558958 0.752143 0.033 Uiso 1 1 calc R U . . .
C6 C 0.6375(6) 0.7109(9) 0.6585(6) 0.0295(15) Uani 1 1 d . . . . .
H6 H 0.658782 0.689224 0.585271 0.035 Uiso 1 1 calc R U . . .
C4 C 0.5391(7) 0.8163(9) 0.8091(8) 0.0396(19) Uani 1 1 d . . . . .
H4 H 0.483741 0.877848 0.853512 0.048 Uiso 1 1 calc R U . . .
C8 C 0.6338(7) 0.6997(9) 0.8467(6) 0.0327(16) Uani 1 1 d . . . . .
H8 H 0.652032 0.670694 0.919898 0.039 Uiso 1 1 calc R U . . .
C5 C 0.5438(7) 0.8223(8) 0.6939(7) 0.0357(17) Uani 1 1 d . . . . .
H5 H 0.492483 0.889800 0.648328 0.043 Uiso 1 1 calc R U . . .

loop_
_atom_site_aniso_label
_atom_site_aniso_U_11
_atom_site_aniso_U_22
_atom_site_aniso_U_33
_atom_site_aniso_U_23
_atom_site_aniso_U_13
_atom_site_aniso_U_12
I1 0.0176(3) 0.0227(3) 0.0400(3) -0.00333(15) 0.00994(18) -0.00007(13)
Mo1 0.0091(3) 0.0089(3) 0.0235(3) -0.00033(15) 0.00119(17) -0.00088(13)
O2 0.027(2) 0.024(2) 0.032(2) -0.008(2) 0.0027(17) 0.0024(19)
O1 0.024(2) 0.031(3) 0.037(3) 0.001(2) -0.008(2) 0.0004(18)
O3 0.037(3) 0.016(2) 0.041(3) 0.008(2) 0.004(2) 0.002(2)
C3 0.014(2) 0.017(3) 0.028(3) -0.003(2) 0.006(2) -0.002(2)
C2 0.014(2) 0.018(3) 0.025(3) 0.002(2) 0.0040(19) -0.001(2)
C1 0.014(3) 0.017(3) 0.030(3) -0.002(2) -0.001(2) 0.001(2)
C7 0.008(2) 0.013(3) 0.061(4) 0.000(3) 0.003(2) -0.004(2)
C6 0.033(3) 0.027(3) 0.029(3) 0.000(3) 0.001(3) -0.023(3)
C4 0.027(3) 0.013(3) 0.078(6) -0.020(3) 0.020(3) -0.009(3)
C8 0.040(4) 0.033(4) 0.026(3) 0.002(3) -0.005(3) -0.029(3)
C5 0.028(3) 0.010(3) 0.068(5) 0.016(3) -0.015(3) -0.008(3)

loop_
_atom_type_symbol
_atom_type_description
_atom_type_scat_dispersion_real
_atom_type_scat_dispersion_imag
_atom_type_scat_source
C C 0.0181 0.0091 'International Tables Vol C Tables 4.2.6.8 and 6.1.1.4'
H H 0.0000 0.0000 'International Tables Vol C Tables 4.2.6.8 and 6.1.1.4'
I I -0.3257 6.8362 'International Tables Vol C Tables 4.2.6.8 and 6.1.1.4'
Mo Mo -0.0483 2.7339 'International Tables Vol C Tables 4.2.6.8 and 6.1.1.4'
O O 0.0492 0.0322 'International Tables Vol C Tables 4.2.6.8 and 6.1.1.4'

loop_
_exptl_crystal_face_index_h
_exptl_crystal_face_index_k
_exptl_crystal_face_index_l
_exptl_crystal_face_perp_dist
1 0 8 0.1053
6 3 1 0.0963
-1 0 -8 0.0509
-6 -3 -1 0.0263
-5 4 0 0.0147
5 -4 0 0.0552

loop_
_geom_angle_atom_site_label_1
_geom_angle_atom_site_label_2
_geom_angle_atom_site_label_3
_geom_angle
_geom_angle_site_symmetry_1
_geom_angle_site_symmetry_3
_geom_angle_publ_flag
C3 Mo1 I1 75.69(16) . . ?
C3 Mo1 C1 113.0(2) . . ?
C3 Mo1 C7 100.5(2) . . ?
C3 Mo1 C6 133.7(2) . . ?
C3 Mo1 C4 121.6(3) . . ?
C3 Mo1 C8 94.6(2) . . ?
C3 Mo1 C5 152.8(2) . . ?
C2 Mo1 I1 128.80(16) . . ?
C2 Mo1 C3 76.3(2) . . ?
C2 Mo1 C1 77.6(2) . . ?
C2 Mo1 C7 92.9(2) . . ?
C2 Mo1 C6 89.0(2) . . ?
C2 Mo1 C4 146.9(2) . . ?
C2 Mo1 C8 125.6(3) . . ?
C2 Mo1 C5 118.4(3) . . ?
C1 Mo1 I1 75.19(19) . . ?
C1 Mo1 C7 141.4(3) . . ?
C1 Mo1 C6 106.0(2) . . ?
C1 Mo1 C4 113.6(3) . . ?
C1 Mo1 C8 148.5(3) . . ?
C1 Mo1 C5 93.2(2) . . ?
C7 Mo1 I1 133.90(19) . . ?
C7 Mo1 C4 58.3(2) . . ?
C7 Mo1 C8 35.3(3) . . ?
C7 Mo1 C5 58.3(2) . . ?
C6 Mo1 I1 139.98(19) . . ?
C6 Mo1 C7 35.8(2) . . ?
C6 Mo1 C4 58.2(3) . . ?
C6 Mo1 C8 59.1(2) . . ?
C6 Mo1 C5 34.8(3) . . ?
C4 Mo1 I1 84.19(17) . . ?
C8 Mo1 I1 98.59(19) . . ?
C8 Mo1 C4 35.2(3) . . ?
C8 Mo1 C5 58.2(2) . . ?
C5 Mo1 I1 105.8(2) . . ?
C5 Mo1 C4 34.4(3) . . ?
O3 C3 Mo1 176.4(5) . . ?
O2 C2 Mo1 178.6(5) . . ?
O1 C1 Mo1 176.3(6) . . ?
Mo1 C7 H7 119.8 . . ?
C6 C7 Mo1 72.0(3) . . ?
C6 C7 H7 125.7 . . ?
C6 C7 C8 108.5(6) . . ?
C8 C7 Mo1 74.2(3) . . ?
C8 C7 H7 125.7 . . ?
Mo1 C6 H6 118.6 . . ?
C7 C6 Mo1 72.3(3) . . ?
C7 C6 H6 126.0 . . ?
C5 C6 Mo1 75.0(4) . . ?
C5 C6 C7 108.0(6) . . ?
C5 C6 H6 126.0 . . ?
Mo1 C4 H4 122.5 . . ?
C8 C4 Mo1 71.2(4) . . ?
C8 C4 H4 126.0 . . ?
C5 C4 Mo1 72.0(4) . . ?
C5 C4 H4 126.0 . . ?
C5 C4 C8 107.9(6) . . ?
Mo1 C8 H8 121.2 . . ?
C7 C8 Mo1 70.5(3) . . ?
C7 C8 C4 106.8(6) . . ?
C7 C8 H8 126.6 . . ?
C4 C8 Mo1 73.6(4) . . ?
C4 C8 H8 126.6 . . ?
Mo1 C5 H5 122.3 . . ?
C6 C5 Mo1 70.1(4) . . ?
C6 C5 C4 108.7(6) . . ?
C6 C5 H5 125.6 . . ?
C4 C5 Mo1 73.6(4) . . ?
C4 C5 H5 125.6 . . ?

loop_
_geom_bond_atom_site_label_1
_geom_bond_atom_site_label_2
_geom_bond_distance
_geom_bond_site_symmetry_2
_geom_bond_publ_flag
I1 Mo1 2.8419(6) . ?
Mo1 C3 2.024(6) . ?
Mo1 C2 1.992(6) . ?
Mo1 C1 2.035(6) . ?
Mo1 C7 2.284(6) . ?
Mo1 C6 2.281(6) . ?
Mo1 C4 2.364(6) . ?
Mo1 C8 2.333(6) . ?
Mo1 C5 2.343(6) . ?
O2 C2 1.137(8) . ?
O1 C1 1.126(8) . ?
O3 C3 1.125(8) . ?
C7 H7 0.9300 . ?
C7 C6 1.401(10) . ?
C7 C8 1.402(10) . ?
C6 H6 0.9300 . ?
C6 C5 1.386(11) . ?
C4 H4 0.9300 . ?
C4 C8 1.419(11) . ?
C4 C5 1.393(12) . ?
C8 H8 0.9300 . ?
C5 H5 0.9300 . ?

loop_
_geom_torsion_atom_site_label_1
_geom_torsion_atom_site_label_2
_geom_torsion_atom_site_label_3
_geom_torsion_atom_site_label_4
_geom_torsion
_geom_torsion_site_symmetry_1
_geom_torsion_site_symmetry_2
_geom_torsion_site_symmetry_3
_geom_torsion_site_symmetry_4
_geom_torsion_publ_flag
Mo1 C7 C6 C5 67.1(4) . . . . ?
Mo1 C7 C8 C4 -65.2(4) . . . . ?
Mo1 C6 C5 C4 63.9(5) . . . . ?
Mo1 C4 C8 C7 63.0(4) . . . . ?
Mo1 C4 C5 C6 -61.7(4) . . . . ?
C7 C6 C5 Mo1 -65.3(4) . . . . ?
C7 C6 C5 C4 -1.3(7) . . . . ?
C6 C7 C8 Mo1 64.3(4) . . . . ?
C6 C7 C8 C4 -0.8(7) . . . . ?
C8 C7 C6 Mo1 -65.8(4) . . . . ?
C8 C7 C6 C5 1.4(7) . . . . ?
C8 C4 C5 Mo1 62.5(4) . . . . ?
C8 C4 C5 C6 0.8(7) . . . . ?
C5 C4 C8 Mo1 -63.0(5) . . . . ?
C5 C4 C8 C7 0.0(7) . . . . ?

loop_
_exptl_oxdiff_crystal_face_indexfrac_h
_exptl_oxdiff_crystal_face_indexfrac_k
_exptl_oxdiff_crystal_face_indexfrac_l
_exptl_oxdiff_crystal_face_x
_exptl_oxdiff_crystal_face_y
_exptl_oxdiff_crystal_face_z
0.6308 -0.2604 7.7816 0.5911 0.1122 -0.7988
5.5896 2.8162 0.9673 0.8793 0.1628 0.4476
-1.0303 0.0500 -7.7294 -0.6461 -0.1223 0.7534
-5.5794 -2.7977 -1.1426 -0.8890 -0.1647 -0.4272
-4.7314 3.6562 -0.2016 -0.0251 -0.9996 0.0091
4.6326 -3.7177 0.4178 0.0252 0.9988 -0.0424
